data_4027269
loop_
_publ_author_name
'Daniel T. Hog'
'Peter Mayer'
'Dirk Trauner'

_publ_contact_author_address
;
Department Chemie
Ludwig-Maximilians Universit\"at
Butenandtstra\&se 5-13 (Haus F)
D-81377 M\"unchen
Bundesrepublik Deutschland
;
_publ_contact_author_email dirk.trauner@cup.uni-muenchen.de
_publ_contact_author_fax '+49 089-2180-77972'
_publ_contact_author_name 'Dirk Trauner'
_publ_section_title
;
 A Unified Approach to trans-Hydrindane Sesterterpenoids
;
_journal_name_full 'Journal of Organic Chemistry'
_journal_page_first 5838
_journal_page_last 5843
_journal_paper_doi 10.1021/jo300726z
_journal_volume 77
_journal_year 2012
_chemical_absolute_configuration ad
_chemical_formula_moiety 'C19 H36 O2 Si'
_chemical_formula_sum 'C19 H36 O2 Si'
_chemical_formula_weight 324.573
_space_group_IT_number 19
_symmetry_cell_setting orthorhombic
_symmetry_Int_Tables_number 19
_symmetry_space_group_name_Hall 'P 2ac 2ab'
_symmetry_space_group_name_H-M 'P 21 21 21'
_atom_sites_solution_hydrogens geom
_atom_sites_solution_primary direct
_atom_sites_solution_secondary difmap
_audit_author_name 'P. Mayer'
_audit_block_code C19H36O2Si_po081_trauner
_audit_creation_date
;
'Wed May 11 12:09:16 2011'
;
_audit_creation_method 'form98_non/compatible with shelxl97-2'
_audit_update_record 11-May-11
_cell_angle_alpha 90.00
_cell_angle_beta 90.00
_cell_angle_gamma 90.00
_cell_formula_units_Z 4
_cell_length_a 6.1373(2)
_cell_length_b 10.5263(4)
_cell_length_c 30.6532(13)
_cell_measurement_reflns_used 5968
_cell_measurement_temperature 173(2)
_cell_measurement_theta_max 26.2495
_cell_measurement_theta_min 4.2464
_cell_volume 1980.29(13)
_computing_cell_refinement
;
CrysAlisPro, Oxford Diffraction Ltd.,
Version 1.171.33.41 (release 06-05-2009 CrysAlis171 .NET)
(compiled May  6 2009,17:20:42)
;
_computing_data_collection
;
CrysAlisPro, Oxford Diffraction Ltd.,
Version 1.171.33.41 (release 06-05-2009 CrysAlis171 .NET)
(compiled May  6 2009,17:20:42)
;
_computing_data_reduction
;
CrysAlisPro, Oxford Diffraction Ltd.,
Version 1.171.33.41 (release 06-05-2009 CrysAlis171 .NET)
(compiled May  6 2009,17:20:42)
;
_computing_structure_refinement
;
Sheldrick, G. M. (2008).
<i>Acta Cryst.</i> A<b>64</b>, 112--122.
;
_computing_structure_solution
;
A. Altomare, M. C. Burla, M. Camalli, G. L. Cascarano, C. Giacovazzo, A.
Guagliardi, A. G. G. Moliterni, G. Polidori, R. Spagna: SIR97: a new tool for
crystal structure determination and refinement; J. Appl. Crystallogr. 1999,
32, 115-119.
;
_diffrn_ambient_temperature 173(2)
_diffrn_detector_area_resol_mean 15.9809
_diffrn_measured_fraction_theta_full 0.992
_diffrn_measured_fraction_theta_max 0.992
_diffrn_measurement_details
;
  1 omega  -53.00   48.00   1.0000   10.0000
omega____ theta____ kappa____ phi______ frames
    -      -20.2931   77.0000 -180.0000 101

  2 omega    1.00   51.00   1.0000   10.0000
omega____ theta____ kappa____ phi______ frames
    -      -20.2931   77.0000 -150.0000 50

  3 omega  -38.00   38.00   1.0000   10.0000
omega____ theta____ kappa____ phi______ frames
    -      -20.2931   77.0000  -30.0000 76

  4 omega  -11.00   93.00   1.0000   10.0000
omega____ theta____ kappa____ phi______ frames
    -       21.3869   77.0000  -60.0000 104

  5 omega  -12.00   94.00   1.0000   10.0000
omega____ theta____ kappa____ phi______ frames
    -       21.3869   77.0000   90.0000 106

;
_diffrn_measurement_device 'CCD camera on \k-goniostat'
_diffrn_measurement_device_type 'Oxford XCalibur'
_diffrn_measurement_method '\w scans'
_diffrn_orient_matrix_UB_11 0.0083744108
_diffrn_orient_matrix_UB_12 0.0297329689
_diffrn_orient_matrix_UB_13 -0.0207258714
_diffrn_orient_matrix_UB_21 -0.0436253607
_diffrn_orient_matrix_UB_22 -0.0551800100
_diffrn_orient_matrix_UB_23 -0.0100379667
_diffrn_orient_matrix_UB_31 -0.1066619061
_diffrn_orient_matrix_UB_32 0.0248636664
_diffrn_orient_matrix_UB_33 0.0024760506
_diffrn_radiation_collimation '0.5 mm collimator'
_diffrn_radiation_monochromator graphite
_diffrn_radiation_source 'fine-focus sealed tube'
_diffrn_radiation_type MoK\a
_diffrn_radiation_wavelength 0.71073
_diffrn_reflns_av_R_equivalents 0.0421
_diffrn_reflns_av_sigmaI/netI 0.0564
_diffrn_reflns_limit_h_max 7
_diffrn_reflns_limit_h_min -7
_diffrn_reflns_limit_k_max 13
_diffrn_reflns_limit_k_min -13
_diffrn_reflns_limit_l_max 38
_diffrn_reflns_limit_l_min -35
_diffrn_reflns_number 15263
_diffrn_reflns_theta_full 26.35
_diffrn_reflns_theta_max 26.35
_diffrn_reflns_theta_min 4.25
_diffrn_source_current 40_mA
_diffrn_source_power 2.00_kW
_diffrn_source_type 'Spellman generator'
_diffrn_source_voltage 50_kV
_exptl_absorpt_coefficient_mu 0.124
_exptl_absorpt_correction_T_max 1.00000
_exptl_absorpt_correction_T_min 0.93992
_exptl_absorpt_correction_type multi-scan
_exptl_absorpt_process_details
;
CrysAlisPro, Oxford Diffraction Ltd.,
Version 1.171.33.41 (release 06-05-2009 CrysAlis171 .NET)
(compiled May  6 2009,17:20:42)
empirical absorption correction using spherical harmonics,
 implemented in SCALE3 ABSPACK scaling algorithm.
;
_exptl_crystal_colour colourless
_exptl_crystal_density_diffrn 1.08868(7)
_exptl_crystal_description block
_exptl_crystal_F_000 720
_exptl_crystal_size_max 0.31
_exptl_crystal_size_mid 0.29
_exptl_crystal_size_min 0.15
_refine_diff_density_max 0.200
_refine_diff_density_min -0.170
_refine_diff_density_rms 0.032
_refine_ls_abs_structure_details 'Flack H D (1983), Acta Cryst. A39, 876-881'
_refine_ls_abs_structure_Flack 0.00(11)
_refine_ls_extinction_method none
_refine_ls_goodness_of_fit_ref 0.920
_refine_ls_hydrogen_treatment constr
_refine_ls_matrix_type full
_refine_ls_number_parameters 207
_refine_ls_number_reflns 3991
_refine_ls_number_restraints 0
_refine_ls_restrained_S_all 0.920
_refine_ls_R_factor_all 0.0482
_refine_ls_R_factor_gt 0.0344
_refine_ls_shift/su_max 0.001
_refine_ls_shift/su_mean 0.000
_refine_ls_structure_factor_coef Fsqd
_refine_ls_weighting_details 'calc w=1/[\s^2^(Fo^2^)+(0.0376P)^2^+0.0000P] where P=(Fo^2^+2Fc^2^)/3'
_refine_ls_weighting_scheme calc
_refine_ls_wR_factor_gt 0.0695
_refine_ls_wR_factor_ref 0.0720
_reflns_number_gt 3138
_reflns_number_total 3991
_reflns_threshold_expression >2sigma(I)
_cod_data_source_file jo300726z_si_001_5.cif
_cod_data_source_block po081
_cod_database_code 4027269

loop_
_symmetry_equiv_pos_as_xyz
'x, y, z'
'-x+1/2, -y, z+1/2'
'x+1/2, -y+1/2, -z'
'-x, y+1/2, -z+1/2'

loop_
_atom_site_label
_atom_site_type_symbol
_atom_site_fract_x
_atom_site_fract_y
_atom_site_fract_z
_atom_site_U_iso_or_equiv
_atom_site_adp_type
_atom_site_occupancy
_atom_site_symmetry_multiplicity
_atom_site_calc_flag
_atom_site_refinement_flags
Si1 Si 0.48545(8) 1.29987(4) 0.374137(14) 0.02345(12) Uani 1 1 d .
O1 O 0.63055(19) 1.17161(9) 0.38492(4) 0.0250(3) Uani 1 1 d .
O2 O 1.1527(2) 0.59925(12) 0.31593(5) 0.0486(4) Uani 1 1 d .
C1 C 0.2055(3) 1.25474(18) 0.35752(7) 0.0416(5) Uani 1 1 d .
H1A H 0.2121 1.2006 0.3315 0.062 Uiso 1 1 calc R
H1B H 0.1214 1.3315 0.3509 0.062 Uiso 1 1 calc R
H1C H 0.1348 1.2083 0.3813 0.062 Uiso 1 1 calc R
C2 C 0.6106(3) 1.39158(17) 0.32861(6) 0.0355(5) Uani 1 1 d .
H2A H 0.7547 1.4221 0.3375 0.053 Uiso 1 1 calc R
H2B H 0.5175 1.4642 0.3214 0.053 Uiso 1 1 calc R
H2C H 0.6254 1.3366 0.3030 0.053 Uiso 1 1 calc R
C3 C 0.4875(3) 1.39465(15) 0.42619(5) 0.0289(4) Uani 1 1 d .
C4 C 0.3809(4) 1.31900(19) 0.46317(6) 0.0467(6) Uani 1 1 d .
H4A H 0.3871 1.3685 0.4902 0.070 Uiso 1 1 calc R
H4B H 0.4588 1.2386 0.4672 0.070 Uiso 1 1 calc R
H4C H 0.2285 1.3016 0.4557 0.070 Uiso 1 1 calc R
C5 C 0.7241(4) 1.4237(2) 0.43864(6) 0.0464(6) Uani 1 1 d .
H5A H 0.7271 1.4700 0.4664 0.070 Uiso 1 1 calc R
H5B H 0.7914 1.4758 0.4158 0.070 Uiso 1 1 calc R
H5C H 0.8051 1.3440 0.4417 0.070 Uiso 1 1 calc R
C6 C 0.3632(4) 1.51944(17) 0.41982(7) 0.0411(5) Uani 1 1 d .
H6A H 0.2111 1.5009 0.4125 0.062 Uiso 1 1 calc R
H6B H 0.4303 1.5681 0.3961 0.062 Uiso 1 1 calc R
H6C H 0.3686 1.5692 0.4468 0.062 Uiso 1 1 calc R
C7 C 0.6075(3) 1.05102(14) 0.36407(5) 0.0241(4) Uani 1 1 d .
H7 H 0.4500 1.0266 0.3645 0.029 Uiso 1 1 calc R
C8 C 0.7394(3) 0.94834(14) 0.38900(5) 0.0247(4) Uani 1 1 d .
H8 H 0.8524 0.9941 0.4065 0.030 Uiso 1 1 calc R
C9 C 0.8615(3) 0.87699(15) 0.35173(5) 0.0239(4) Uani 1 1 d .
H9 H 1.0053 0.9209 0.3488 0.029 Uiso 1 1 calc R
C10 C 0.9148(3) 0.73510(15) 0.35489(6) 0.0326(5) Uani 1 1 d .
H10A H 1.0139 0.7209 0.3799 0.039 Uiso 1 1 calc R
H10B H 0.7788 0.6873 0.3605 0.039 Uiso 1 1 calc R
C11 C 1.0202(3) 0.68456(15) 0.31398(6) 0.0309(4) Uani 1 1 d .
C12 C 0.9534(3) 0.73832(15) 0.27022(6) 0.0350(5) Uani 1 1 d .
H12A H 0.8307 0.6871 0.2588 0.042 Uiso 1 1 calc R
H12B H 1.0768 0.7285 0.2497 0.042 Uiso 1 1 calc R
C13 C 0.8842(3) 0.87900(16) 0.27061(6) 0.0339(5) Uani 1 1 d .
H13A H 1.0154 0.9335 0.2722 0.041 Uiso 1 1 calc R
H13B H 0.8062 0.8992 0.2432 0.041 Uiso 1 1 calc R
C14 C 0.7367(3) 0.90725(15) 0.30937(5) 0.0243(4) Uani 1 1 d .
C15 C 0.6873(3) 1.04752(15) 0.31700(5) 0.0265(4) Uani 1 1 d .
H15A H 0.8199 1.1000 0.3133 0.032 Uiso 1 1 calc R
H15B H 0.5734 1.0782 0.2967 0.032 Uiso 1 1 calc R
C16 C 0.6068(3) 0.86695(16) 0.42122(6) 0.0365(5) Uani 1 1 d .
H16 H 0.5297 0.7992 0.4043 0.044 Uiso 1 1 calc R
C17 C 0.7547(4) 0.80291(19) 0.45481(6) 0.0535(6) Uani 1 1 d .
H17A H 0.8606 0.7488 0.4398 0.080 Uiso 1 1 calc R
H17B H 0.6663 0.7509 0.4746 0.080 Uiso 1 1 calc R
H17C H 0.8320 0.8680 0.4716 0.080 Uiso 1 1 calc R
C18 C 0.4373(4) 0.9442(2) 0.44600(7) 0.0644(8) Uani 1 1 d .
H18A H 0.5099 1.0123 0.4622 0.097 Uiso 1 1 calc R
H18B H 0.3596 0.8887 0.4664 0.097 Uiso 1 1 calc R
H18C H 0.3334 0.9811 0.4253 0.097 Uiso 1 1 calc R
C19 C 0.5226(3) 0.83330(16) 0.30510(6) 0.0358(5) Uani 1 1 d .
H19A H 0.4441 0.8622 0.2791 0.054 Uiso 1 1 calc R
H19B H 0.4326 0.8481 0.3310 0.054 Uiso 1 1 calc R
H19C H 0.5542 0.7424 0.3025 0.054 Uiso 1 1 calc R

loop_
_atom_site_aniso_label
_atom_site_aniso_U_11
_atom_site_aniso_U_22
_atom_site_aniso_U_33
_atom_site_aniso_U_23
_atom_site_aniso_U_13
_atom_site_aniso_U_12
Si1 0.0229(2) 0.0221(2) 0.0253(2) -0.00112(19) -0.0013(2) 0.0021(2)
O1 0.0270(7) 0.0186(6) 0.0295(6) -0.0047(5) -0.0034(5) 0.0012(5)
O2 0.0495(9) 0.0382(8) 0.0581(9) -0.0089(7) -0.0007(8) 0.0211(7)
C1 0.0314(11) 0.0428(11) 0.0506(13) -0.0040(9) -0.0060(10) 0.0017(9)
C2 0.0394(12) 0.0321(10) 0.0349(11) 0.0072(8) 0.0023(9) 0.0069(10)
C3 0.0325(10) 0.0239(9) 0.0302(9) -0.0003(7) -0.0006(10) 0.0035(10)
C4 0.0671(15) 0.0434(12) 0.0296(11) -0.0029(9) 0.0105(11) 0.0074(12)
C5 0.0471(14) 0.0447(12) 0.0473(13) -0.0122(10) -0.0164(11) 0.0019(11)
C6 0.0494(13) 0.0313(11) 0.0425(11) -0.0068(9) -0.0028(11) 0.0118(10)
C7 0.0251(9) 0.0186(8) 0.0285(10) -0.0012(7) -0.0004(8) -0.0022(7)
C8 0.0306(10) 0.0202(8) 0.0233(9) -0.0008(7) 0.0002(8) -0.0005(8)
C9 0.0257(10) 0.0211(9) 0.0250(9) 0.0014(7) 0.0013(8) -0.0012(8)
C10 0.0422(12) 0.0256(9) 0.0299(10) 0.0031(8) -0.0003(9) 0.0075(8)
C11 0.0310(10) 0.0219(9) 0.0398(10) -0.0054(8) -0.0004(10) 0.0003(10)
C12 0.0400(12) 0.0358(10) 0.0293(10) -0.0059(7) 0.0044(9) 0.0076(9)
C13 0.0411(12) 0.0343(11) 0.0262(10) 0.0013(8) 0.0021(9) 0.0069(9)
C14 0.0268(10) 0.0237(9) 0.0225(9) 0.0005(7) -0.0020(8) 0.0023(8)
C15 0.0288(10) 0.0260(9) 0.0247(9) 0.0023(7) -0.0012(8) 0.0037(8)
C16 0.0581(14) 0.0218(9) 0.0294(10) 0.0014(8) 0.0120(10) -0.0021(10)
C17 0.0970(19) 0.0381(11) 0.0253(10) 0.0083(9) 0.0034(11) 0.0067(14)
C18 0.091(2) 0.0473(13) 0.0551(14) 0.0150(11) 0.0428(14) 0.0086(13)
C19 0.0316(11) 0.0375(10) 0.0383(10) -0.0121(8) -0.0025(10) 0.0017(10)

loop_
_atom_type_symbol
_atom_type_description
_atom_type_scat_dispersion_real
_atom_type_scat_dispersion_imag
_atom_type_scat_source
C C 0.0033 0.0016 'International Tables Vol C Tables 4.2.6.8 and 6.1.1.4'
H H 0.0000 0.0000 'International Tables Vol C Tables 4.2.6.8 and 6.1.1.4'
O O 0.0106 0.0060 'International Tables Vol C Tables 4.2.6.8 and 6.1.1.4'
Si Si 0.0817 0.0704 'International Tables Vol C Tables 4.2.6.8 and 6.1.1.4'

loop_
_geom_angle_atom_site_label_1
_geom_angle_atom_site_label_2
_geom_angle_atom_site_label_3
_geom_angle
O1 Si1 C1 110.21(8)
O1 Si1 C2 110.58(7)
C1 Si1 C2 108.01(9)
O1 Si1 C3 105.08(7)
C1 Si1 C3 112.03(9)
C2 Si1 C3 110.96(8)
C7 O1 Si1 125.71(10)
Si1 C1 H1A 109.5
Si1 C1 H1B 109.5
H1A C1 H1B 109.5
Si1 C1 H1C 109.5
H1A C1 H1C 109.5
H1B C1 H1C 109.5
Si1 C2 H2A 109.5
Si1 C2 H2B 109.5
H2A C2 H2B 109.5
Si1 C2 H2C 109.5
H2A C2 H2C 109.5
H2B C2 H2C 109.5
C6 C3 C5 109.43(16)
C6 C3 C4 109.10(16)
C5 C3 C4 108.94(16)
C6 C3 Si1 110.07(12)
C5 C3 Si1 108.88(13)
C4 C3 Si1 110.41(12)
C3 C4 H4A 109.5
C3 C4 H4B 109.5
H4A C4 H4B 109.5
C3 C4 H4C 109.5
H4A C4 H4C 109.5
H4B C4 H4C 109.5
C3 C5 H5A 109.5
C3 C5 H5B 109.5
H5A C5 H5B 109.5
C3 C5 H5C 109.5
H5A C5 H5C 109.5
H5B C5 H5C 109.5
C3 C6 H6A 109.5
C3 C6 H6B 109.5
H6A C6 H6B 109.5
C3 C6 H6C 109.5
H6A C6 H6C 109.5
H6B C6 H6C 109.5
O1 C7 C15 114.40(13)
O1 C7 C8 110.30(13)
C15 C7 C8 106.35(13)
O1 C7 H7 108.5
C15 C7 H7 108.5
C8 C7 H7 108.5
C16 C8 C7 115.32(16)
C16 C8 C9 117.13(13)
C7 C8 C9 103.04(13)
C16 C8 H8 106.9
C7 C8 H8 106.9
C9 C8 H8 106.9
C10 C9 C14 111.15(14)
C10 C9 C8 121.73(14)
C14 C9 C8 106.19(14)
C10 C9 H9 105.5
C14 C9 H9 105.5
C8 C9 H9 105.5
C11 C10 C9 112.52(14)
C11 C10 H10A 109.1
C9 C10 H10A 109.1
C11 C10 H10B 109.1
C9 C10 H10B 109.1
H10A C10 H10B 107.8
O2 C11 C10 120.52(16)
O2 C11 C12 120.17(16)
C10 C11 C12 119.28(15)
C11 C12 C13 115.30(15)
C11 C12 H12A 108.4
C13 C12 H12A 108.4
C11 C12 H12B 108.4
C13 C12 H12B 108.4
H12A C12 H12B 107.5
C14 C13 C12 110.95(14)
C14 C13 H13A 109.4
C12 C13 H13A 109.4
C14 C13 H13B 109.4
C12 C13 H13B 109.4
H13A C13 H13B 108.0
C13 C14 C15 115.26(14)
C13 C14 C19 110.11(14)
C15 C14 C19 109.54(14)
C13 C14 C9 108.76(14)
C15 C14 C9 99.76(13)
C19 C14 C9 113.15(14)
C7 C15 C14 103.44(13)
C7 C15 H15A 111.1
C14 C15 H15A 111.1
C7 C15 H15B 111.1
C14 C15 H15B 111.1
H15A C15 H15B 109.0
C18 C16 C17 107.75(17)
C18 C16 C8 112.57(14)
C17 C16 C8 111.32(18)
C18 C16 H16 108.4
C17 C16 H16 108.4
C8 C16 H16 108.4
C16 C17 H17A 109.5
C16 C17 H17B 109.5
H17A C17 H17B 109.5
C16 C17 H17C 109.5
H17A C17 H17C 109.5
H17B C17 H17C 109.5
C16 C18 H18A 109.5
C16 C18 H18B 109.5
H18A C18 H18B 109.5
C16 C18 H18C 109.5
H18A C18 H18C 109.5
H18B C18 H18C 109.5
C14 C19 H19A 109.5
C14 C19 H19B 109.5
H19A C19 H19B 109.5
C14 C19 H19C 109.5
H19A C19 H19C 109.5
H19B C19 H19C 109.5

loop_
_geom_bond_atom_site_label_1
_geom_bond_atom_site_label_2
_geom_bond_distance
Si1 O1 1.6508(11)
Si1 C1 1.854(2)
Si1 C2 1.8626(18)
Si1 C3 1.8819(17)
O1 C7 1.4282(18)
O2 C11 1.213(2)
C1 H1A 0.9800
C1 H1B 0.9800
C1 H1C 0.9800
C2 H2A 0.9800
C2 H2B 0.9800
C2 H2C 0.9800
C3 C6 1.532(2)
C3 C5 1.532(3)
C3 C4 1.532(2)
C4 H4A 0.9800
C4 H4B 0.9800
C4 H4C 0.9800
C5 H5A 0.9800
C5 H5B 0.9800
C5 H5C 0.9800
C6 H6A 0.9800
C6 H6B 0.9800
C6 H6C 0.9800
C7 C15 1.524(2)
C7 C8 1.552(2)
C7 H7 1.0000
C8 C16 1.540(2)
C8 C9 1.559(2)
C8 H8 1.0000
C9 C10 1.532(2)
C9 C14 1.541(2)
C9 H9 1.0000
C10 C11 1.508(2)
C10 H10A 0.9900
C10 H10B 0.9900
C11 C12 1.513(2)
C12 C13 1.541(2)
C12 H12A 0.9900
C12 H12B 0.9900
C13 C14 1.523(2)
C13 H13A 0.9900
C13 H13B 0.9900
C14 C15 1.525(2)
C14 C19 1.533(2)
C15 H15A 0.9900
C15 H15B 0.9900
C16 C18 1.523(3)
C16 C17 1.529(3)
C16 H16 1.0000
C17 H17A 0.9800
C17 H17B 0.9800
C17 H17C 0.9800
C18 H18A 0.9800
C18 H18B 0.9800
C18 H18C 0.9800
C19 H19A 0.9800
C19 H19B 0.9800
C19 H19C 0.9800

loop_
_geom_torsion_atom_site_label_1
_geom_torsion_atom_site_label_2
_geom_torsion_atom_site_label_3
_geom_torsion_atom_site_label_4
_geom_torsion
C1 Si1 O1 C7 32.27(15)
C2 Si1 O1 C7 -87.07(14)
C3 Si1 O1 C7 153.14(13)
O1 Si1 C3 C6 178.11(13)
C1 Si1 C3 C6 -62.22(16)
C2 Si1 C3 C6 58.58(17)
O1 Si1 C3 C5 58.17(13)
C1 Si1 C3 C5 177.84(13)
C2 Si1 C3 C5 -61.36(15)
O1 Si1 C3 C4 -61.38(15)
C1 Si1 C3 C4 58.28(16)
C2 Si1 C3 C4 179.08(14)
Si1 O1 C7 C15 71.28(18)
Si1 O1 C7 C8 -168.90(11)
O1 C7 C8 C16 97.55(17)
C15 C7 C8 C16 -137.87(15)
O1 C7 C8 C9 -133.58(14)
C15 C7 C8 C9 -9.00(17)
C16 C8 C9 C10 -20.3(3)
C7 C8 C9 C10 -148.03(16)
C16 C8 C9 C14 108.11(17)
C7 C8 C9 C14 -19.62(16)
C14 C9 C10 C11 50.1(2)
C8 C9 C10 C11 176.30(16)
C9 C10 C11 O2 147.82(17)
C9 C10 C11 C12 -34.3(2)
O2 C11 C12 C13 -150.65(18)
C10 C11 C12 C13 31.4(2)
C11 C12 C13 C14 -43.7(2)
C12 C13 C14 C15 170.85(16)
C12 C13 C14 C19 -64.65(19)
C12 C13 C14 C9 59.85(19)
C10 C9 C14 C13 -64.23(18)
C8 C9 C14 C13 161.38(13)
C10 C9 C14 C15 174.73(15)
C8 C9 C14 C15 40.34(16)
C10 C9 C14 C19 58.46(19)
C8 C9 C14 C19 -75.93(16)
O1 C7 C15 C14 156.65(14)
C8 C7 C15 C14 34.64(17)
C13 C14 C15 C7 -161.71(15)
C19 C14 C15 C7 73.49(16)
C9 C14 C15 C7 -45.47(16)
C7 C8 C16 C18 -39.2(2)
C9 C8 C16 C18 -160.75(17)
C7 C8 C16 C17 -160.32(14)
C9 C8 C16 C17 78.1(2)
